data_4020357
loop_
_publ_author_name
'Michael L. Wilson'
'Patrick J. Carroll'
'David R. Dalton'

_journal_name_full 'Journal of Organic Chemistry'
_journal_page_first 6492
_journal_page_last 6495
_journal_paper_doi 10.1021/jo050264+
_journal_volume 70
_journal_year 2005
_chemical_formula_sum 'C21 H25 N O6'
_chemical_formula_weight 387.42
_space_group_IT_number 4
_symmetry_cell_setting monoclinic
_symmetry_space_group_name_Hall 'P 2yb'
_symmetry_space_group_name_H-M 'P 1 21 1'
_cell_angle_alpha 90.000
_cell_angle_beta 108.506(1)
_cell_angle_gamma 90.000
_cell_formula_units_Z 4
_cell_length_a 15.2205(13)
_cell_length_b 6.8785(5)
_cell_length_c 18.5540(17)
_cell_measurement_temperature 143(1)
_cell_volume 1842.1(3)
_diffrn_ambient_temperature 143(1)
_exptl_crystal_density_diffrn 1.397
_cod_original_sg_symbol_H-M 'P 21'
_cod_database_code 4020357

loop_
_symmetry_equiv_pos_as_xyz
'x, y, z'
'-x, y+1/2, -z'

loop_
_atom_site_label
_atom_site_type_symbol
_atom_site_fract_x
_atom_site_fract_y
_atom_site_fract_z
_atom_site_U_iso_or_equiv
_atom_site_adp_type
_atom_site_occupancy
_atom_site_symmetry_multiplicity
_atom_site_calc_flag
_atom_site_refinement_flags
_atom_site_disorder_assembly
_atom_site_disorder_group
C1 C 0.71488(14) 0.3465(4) 0.65920(13) 0.0182(5) Uani 1 1 d . . .
C2 C 0.76167(15) 0.5091(4) 0.64218(14) 0.0209(5) Uani 1 1 d . . .
H2 H 0.7734 0.5119 0.5959 0.028 Uiso 1 1 calc R . .
C3 C 0.79079(14) 0.6642(4) 0.69148(13) 0.0206(5) Uani 1 1 d . . .
C4 C 0.77207(14) 0.6531(3) 0.76003(13) 0.0184(5) Uani 1 1 d . . .
C5 C 0.72308(14) 0.4986(4) 0.77525(13) 0.0182(5) Uani 1 1 d . . .
C6 C 0.69394(14) 0.3405(3) 0.72797(13) 0.0174(5) Uani 1 1 d . . .
C7 C 0.65014(15) 0.1763(4) 0.75857(13) 0.0215(5) Uani 1 1 d . . .
H7A H 0.6903 0.0636 0.7659 0.029 Uiso 1 1 calc R . .
H7B H 0.5919 0.1424 0.7205 0.029 Uiso 1 1 calc R . .
C8 C 0.63120(15) 0.2195(4) 0.83441(13) 0.0228(6) Uani 1 1 d . . .
H8 H 0.6303 0.0941 0.8592 0.030 Uiso 1 1 calc R . .
C9 C 0.70530(15) 0.3462(4) 0.89122(13) 0.0208(5) Uani 1 1 d . . .
C10 C 0.80059(16) 0.2539(4) 0.92028(14) 0.0260(6) Uani 1 1 d . . .
H10A H 0.8207 0.2158 0.8777 0.035 Uiso 1 1 calc R . .
H10B H 0.7979 0.1382 0.9494 0.035 Uiso 1 1 calc R . .
C11 C 0.87047(16) 0.3993(4) 0.97086(15) 0.0306(6) Uani 1 1 d . . .
H11A H 0.8492 0.4418 1.0124 0.041 Uiso 1 1 calc R . .
H11B H 0.9303 0.3370 0.9923 0.041 Uiso 1 1 calc R . .
C12 C 0.87944(16) 0.5704(4) 0.92399(14) 0.0261(6) Uani 1 1 d . . .
C13 C 0.78929(15) 0.6785(4) 0.88401(13) 0.0210(5) Uani 1 1 d . . .
H13 H 0.7747 0.7695 0.9193 0.028 Uiso 1 1 calc R . .
C14 C 0.70687(14) 0.5383(4) 0.84993(13) 0.0183(5) Uani 1 1 d . . .
C15 C 0.61243(14) 0.6410(4) 0.83329(14) 0.0219(5) Uani 1 1 d . . .
H15A H 0.6037 0.6800 0.8808 0.029 Uiso 1 1 calc R . .
H15B H 0.6117 0.7572 0.8035 0.029 Uiso 1 1 calc R . .
C16 C 0.53349(16) 0.5076(4) 0.79009(15) 0.0258(6) Uani 1 1 d . . .
H16A H 0.4748 0.5662 0.7880 0.034 Uiso 1 1 calc R . .
H16B H 0.5344 0.4913 0.7384 0.034 Uiso 1 1 calc R . .
C17 C 0.69322(14) 0.1896(4) 0.60067(13) 0.0206(5) Uani 1 1 d . . .
C18 C 0.61220(17) -0.1056(4) 0.55780(14) 0.0270(6) Uani 1 1 d . . .
H18A H 0.5991 -0.2201 0.5832 0.036 Uiso 1 1 calc R . .
H18B H 0.6654 -0.1340 0.5414 0.036 Uiso 1 1 calc R . .
C19 C 0.53007(17) -0.0612(5) 0.48951(16) 0.0328(7) Uani 1 1 d . . .
H19A H 0.4771 -0.0351 0.5055 0.049 Uiso 1 1 calc R . .
H19B H 0.5173 -0.1707 0.4557 0.049 Uiso 1 1 calc R . .
H19C H 0.5433 0.0506 0.4637 0.049 Uiso 1 1 calc R . .
C20 C 0.87517(17) 0.8191(4) 0.61904(15) 0.0295(6) Uani 1 1 d . . .
H20A H 0.9148 0.7074 0.6255 0.044 Uiso 1 1 calc R . .
H20B H 0.9106 0.9348 0.6194 0.044 Uiso 1 1 calc R . .
H20C H 0.8262 0.8094 0.5715 0.044 Uiso 1 1 calc R . .
C21 C 0.46147(16) 0.1949(5) 0.79159(17) 0.0383(7) Uani 1 1 d . . .
H21A H 0.4067 0.2573 0.7955 0.057 Uiso 1 1 calc R . .
H21B H 0.4691 0.0713 0.8169 0.057 Uiso 1 1 calc R . .
H21C H 0.4555 0.1758 0.7390 0.057 Uiso 1 1 calc R . .
N1 N 0.54205(12) 0.3169(3) 0.82722(12) 0.0253(5) Uani 1 1 d . . .
O1 O 0.72446(11) 0.1836(3) 0.54845(9) 0.0303(4) Uani 1 1 d . . .
O2 O 0.63426(11) 0.0565(2) 0.61107(9) 0.0251(4) Uani 1 1 d . . .
O3 O 0.83636(11) 0.8273(2) 0.67987(9) 0.0265(4) Uani 1 1 d . . .
O4 O 0.79980(11) 0.7834(2) 0.81883(9) 0.0226(4) Uani 1 1 d . . .
O5 O 0.67620(11) 0.3765(3) 0.95678(9) 0.0258(4) Uani 1 1 d . . .
H5 H 0.6195 0.3837 0.9436 0.039 Uiso 1 1 calc R . .
O6 O 0.95211(11) 0.6200(3) 0.91566(11) 0.0387(5) Uani 1 1 d . . .
C22 C 0.23322(15) 0.3555(4) 0.65687(13) 0.0206(5) Uani 1 1 d . . .
C23 C 0.28385(16) 0.5176(4) 0.64431(14) 0.0231(6) Uani 1 1 d . . .
H23 H 0.3027 0.5189 0.6013 0.031 Uiso 1 1 calc R . .
C24 C 0.30626(15) 0.6742(4) 0.69375(13) 0.0202(5) Uani 1 1 d . . .
C25 C 0.27778(14) 0.6643(4) 0.75750(13) 0.0198(5) Uani 1 1 d . . .
C26 C 0.22595(14) 0.5097(4) 0.76850(13) 0.0172(5) Uani 1 1 d . . .
C27 C 0.20188(14) 0.3500(3) 0.72055(13) 0.0189(5) Uani 1 1 d . . .
C28 C 0.15336(16) 0.1845(4) 0.74742(14) 0.0223(5) Uani 1 1 d . . .
H28A H 0.1932 0.0711 0.7565 0.030 Uiso 1 1 calc R . .
H28B H 0.0971 0.1522 0.7068 0.030 Uiso 1 1 calc R . .
C29 C 0.12759(15) 0.2268(4) 0.82050(13) 0.0212(5) Uani 1 1 d . . .
H29 H 0.1253 0.1010 0.8446 0.028 Uiso 1 1 calc R . .
C30 C 0.19758(15) 0.3541(4) 0.88032(13) 0.0205(5) Uani 1 1 d . . .
C31 C 0.29274(15) 0.2624(4) 0.91342(14) 0.0241(6) Uani 1 1 d . . .
H31A H 0.3163 0.2253 0.8726 0.032 Uiso 1 1 calc R . .
H31B H 0.2880 0.1460 0.9415 0.032 Uiso 1 1 calc R . .
C32 C 0.35999(16) 0.4065(4) 0.96666(14) 0.0282(6) Uani 1 1 d . . .
H32A H 0.3364 0.4432 1.0075 0.037 Uiso 1 1 calc R . .
H32B H 0.4198 0.3447 0.9890 0.037 Uiso 1 1 calc R . .
C33 C 0.37139(16) 0.5845(4) 0.92404(14) 0.0260(6) Uani 1 1 d . . .
C34 C 0.28187(14) 0.6878(4) 0.87885(13) 0.0213(5) Uani 1 1 d . . .
H34 H 0.2627 0.7779 0.9119 0.028 Uiso 1 1 calc R . .
C35 C 0.20178(14) 0.5469(4) 0.83988(13) 0.0186(5) Uani 1 1 d . . .
C36 C 0.10623(14) 0.6481(4) 0.81872(14) 0.0226(6) Uani 1 1 d . . .
H36A H 0.0934 0.6862 0.8647 0.030 Uiso 1 1 calc R . .
H36B H 0.1071 0.7646 0.7895 0.030 Uiso 1 1 calc R . .
C37 C 0.03036(16) 0.5122(4) 0.77234(15) 0.0262(6) Uani 1 1 d . . .
H37A H -0.0297 0.5692 0.7669 0.035 Uiso 1 1 calc R . .
H37B H 0.0357 0.4968 0.7219 0.035 Uiso 1 1 calc R . .
C38 C 0.21979(15) 0.1986(4) 0.59907(14) 0.0228(5) Uani 1 1 d . . .
C39 C 0.13862(18) -0.0827(4) 0.54216(15) 0.0292(6) Uani 1 1 d . . .
H39A H 0.1965 -0.1486 0.5469 0.039 Uiso 1 1 calc R . .
H39B H 0.1153 -0.0271 0.4916 0.039 Uiso 1 1 calc R . .
C40 C 0.07018(18) -0.2226(5) 0.55440(18) 0.0391(7) Uani 1 1 d . . .
H40A H 0.0927 -0.2728 0.6053 0.059 Uiso 1 1 calc R . .
H40B H 0.0615 -0.3278 0.5188 0.059 Uiso 1 1 calc R . .
H40C H 0.0122 -0.1576 0.5470 0.059 Uiso 1 1 calc R . .
C41 C 0.40281(17) 0.8292(4) 0.63101(14) 0.0297(6) Uani 1 1 d . . .
H41A H 0.4446 0.7206 0.6419 0.045 Uiso 1 1 calc R . .
H41B H 0.4372 0.9473 0.6332 0.045 Uiso 1 1 calc R . .
H41C H 0.3589 0.8144 0.5811 0.045 Uiso 1 1 calc R . .
C42 C -0.04219(17) 0.1985(5) 0.77154(17) 0.0373(7) Uani 1 1 d . . .
H42A H -0.0982 0.2626 0.7715 0.056 Uiso 1 1 calc R . .
H42B H -0.0364 0.0776 0.7985 0.056 Uiso 1 1 calc R . .
H42C H -0.0441 0.1738 0.7201 0.056 Uiso 1 1 calc R . .
N2 N 0.03662(12) 0.3216(3) 0.80857(12) 0.0259(5) Uani 1 1 d . . .
O7 O 0.26361(11) 0.1884(3) 0.55467(10) 0.0310(4) Uani 1 1 d . . .
O8 O 0.15350(11) 0.0701(3) 0.59917(10) 0.0267(4) Uani 1 1 d . . .
O9 O 0.35480(11) 0.8368(3) 0.68576(9) 0.0277(4) Uani 1 1 d . . .
O10 O 0.29895(10) 0.7948(2) 0.81623(9) 0.0224(4) Uani 1 1 d . . .
O11 O 0.16345(10) 0.3824(3) 0.94318(9) 0.0239(4) Uani 1 1 d . . .
H11 H 0.1073 0.3995 0.9273 0.036 Uiso 1 1 calc R . .
O12 O 0.44617(11) 0.6448(3) 0.92351(11) 0.0382(5) Uani 1 1 d . . .

loop_
_atom_site_aniso_label
_atom_site_aniso_U_11
_atom_site_aniso_U_22
_atom_site_aniso_U_33
_atom_site_aniso_U_23
_atom_site_aniso_U_13
_atom_site_aniso_U_12
C1 0.0169(11) 0.0208(14) 0.0158(12) -0.0011(11) 0.0037(9) 0.0018(10)
C2 0.0254(12) 0.0218(15) 0.0164(12) -0.0007(11) 0.0079(10) 0.0011(11)
C3 0.0194(11) 0.0212(14) 0.0217(13) 0.0016(11) 0.0071(9) 0.0006(10)
C4 0.0183(11) 0.0166(14) 0.0194(12) -0.0050(10) 0.0045(9) -0.0008(10)
C5 0.0195(12) 0.0190(14) 0.0151(12) 0.0023(10) 0.0042(9) 0.0034(10)
C6 0.0168(11) 0.0175(14) 0.0177(12) 0.0010(10) 0.0055(9) 0.0003(9)
C7 0.0270(12) 0.0174(13) 0.0213(13) -0.0019(11) 0.0094(10) -0.0035(11)
C8 0.0293(13) 0.0207(15) 0.0203(13) -0.0003(11) 0.0107(10) -0.0032(10)
C9 0.0245(12) 0.0223(15) 0.0176(12) 0.0001(11) 0.0095(9) -0.0016(11)
C10 0.0287(13) 0.0247(15) 0.0232(14) 0.0073(11) 0.0062(10) 0.0034(11)
C11 0.0232(13) 0.0410(18) 0.0228(14) 0.0041(13) 0.0003(10) 0.0032(12)
C12 0.0258(13) 0.0340(16) 0.0178(13) -0.0085(12) 0.0059(10) -0.0061(11)
C13 0.0276(12) 0.0175(13) 0.0191(12) -0.0029(11) 0.0092(9) -0.0025(10)
C14 0.0190(11) 0.0210(14) 0.0145(12) -0.0004(11) 0.0046(9) -0.0009(10)
C15 0.0240(12) 0.0183(15) 0.0248(14) -0.0001(11) 0.0100(10) 0.0029(10)
C16 0.0214(12) 0.0276(16) 0.0286(14) -0.0012(12) 0.0083(11) 0.0055(11)
C17 0.0214(11) 0.0210(14) 0.0179(12) 0.0032(11) 0.0041(9) 0.0017(11)
C18 0.0345(14) 0.0223(15) 0.0242(14) -0.0065(12) 0.0094(11) -0.0031(11)
C19 0.0374(15) 0.0308(17) 0.0269(15) -0.0014(13) 0.0056(11) -0.0048(12)
C20 0.0362(14) 0.0318(16) 0.0272(14) -0.0014(12) 0.0196(11) -0.0086(12)
C21 0.0297(14) 0.0442(18) 0.0457(18) -0.0143(16) 0.0186(12) -0.0141(13)
N1 0.0211(10) 0.0281(13) 0.0288(12) -0.0049(10) 0.0106(8) -0.0033(9)
O1 0.0432(10) 0.0317(11) 0.0212(9) -0.0060(9) 0.0178(8) -0.0071(9)
O2 0.0327(9) 0.0225(10) 0.0223(9) -0.0086(8) 0.0119(7) -0.0054(8)
O3 0.0369(9) 0.0227(11) 0.0242(9) -0.0027(8) 0.0158(7) -0.0098(8)
O4 0.0306(9) 0.0199(10) 0.0177(9) -0.0007(7) 0.0083(7) -0.0072(7)
O5 0.0333(9) 0.0292(11) 0.0179(9) -0.0001(8) 0.0122(7) -0.0022(8)
O6 0.0268(10) 0.0531(15) 0.0346(11) -0.0021(10) 0.0073(8) -0.0061(9)
C22 0.0259(12) 0.0200(15) 0.0153(12) -0.0014(11) 0.0058(9) 0.0026(11)
C23 0.0297(13) 0.0267(15) 0.0152(12) 0.0019(11) 0.0103(10) -0.0004(11)
C24 0.0236(11) 0.0195(14) 0.0185(12) 0.0033(11) 0.0079(9) -0.0011(11)
C25 0.0203(11) 0.0193(14) 0.0178(12) -0.0025(11) 0.0031(9) 0.0016(10)
C26 0.0193(11) 0.0195(14) 0.0143(12) 0.0030(10) 0.0074(9) 0.0036(9)
C27 0.0195(11) 0.0178(14) 0.0192(13) -0.0002(11) 0.0058(9) 0.0015(10)
C28 0.0281(12) 0.0181(13) 0.0222(13) -0.0039(11) 0.0099(9) -0.0002(10)
C29 0.0251(12) 0.0187(15) 0.0221(13) 0.0020(11) 0.0107(10) 0.0006(10)
C30 0.0251(12) 0.0225(15) 0.0160(12) -0.0013(11) 0.0094(9) -0.0008(11)
C31 0.0279(13) 0.0229(15) 0.0227(13) 0.0046(11) 0.0095(10) 0.0032(10)
C32 0.0247(13) 0.0359(17) 0.0202(14) 0.0030(12) 0.0018(10) 0.0029(11)
C33 0.0294(14) 0.0320(16) 0.0167(13) -0.0074(11) 0.0076(10) -0.0054(11)
C34 0.0275(12) 0.0203(14) 0.0183(12) -0.0049(11) 0.0102(10) -0.0049(10)
C35 0.0194(11) 0.0189(14) 0.0175(12) -0.0029(11) 0.0059(9) 0.0002(10)
C36 0.0239(12) 0.0207(15) 0.0248(14) -0.0011(11) 0.0097(10) 0.0030(10)
C37 0.0247(13) 0.0270(16) 0.0264(14) -0.0032(12) 0.0072(11) 0.0014(11)
C38 0.0252(12) 0.0228(15) 0.0210(13) 0.0027(12) 0.0083(10) 0.0026(11)
C39 0.0401(15) 0.0279(16) 0.0219(14) -0.0109(12) 0.0129(11) -0.0028(12)
C40 0.0406(16) 0.0352(18) 0.0472(18) -0.0104(15) 0.0221(13) -0.0123(13)
C41 0.0351(14) 0.0347(17) 0.0260(14) -0.0025(13) 0.0192(11) -0.0095(12)
C42 0.0291(14) 0.0418(18) 0.0437(17) -0.0145(16) 0.0153(12) -0.0160(13)
N2 0.0201(10) 0.0297(14) 0.0287(12) -0.0051(11) 0.0088(8) -0.0048(9)
O7 0.0437(10) 0.0293(11) 0.0273(10) -0.0026(9) 0.0216(8) -0.0039(9)
O8 0.0325(9) 0.0255(11) 0.0247(10) -0.0095(8) 0.0128(7) -0.0061(8)
O9 0.0395(10) 0.0263(11) 0.0225(9) -0.0038(8) 0.0171(8) -0.0107(8)
O10 0.0306(9) 0.0217(10) 0.0158(9) -0.0021(7) 0.0085(7) -0.0052(7)
O11 0.0265(8) 0.0303(11) 0.0172(9) -0.0011(8) 0.0100(7) -0.0006(8)
O12 0.0247(9) 0.0511(14) 0.0371(12) 0.0025(10) 0.0075(8) -0.0088(9)

loop_
_geom_bond_atom_site_label_1
_geom_bond_atom_site_label_2
_geom_bond_distance
_geom_bond_site_symmetry_2
_geom_bond_publ_flag
C1 C6 1.410(3) . ?
C1 C2 1.415(3) . ?
C1 C17 1.491(3) . ?
C2 C3 1.383(4) . ?
C3 O3 1.372(3) . ?
C3 C4 1.391(3) . ?
C4 O4 1.371(3) . ?
C4 C5 1.377(3) . ?
C5 C6 1.379(3) . ?
C5 C14 1.507(3) . ?
C6 C7 1.511(3) . ?
C7 C8 1.552(3) . ?
C8 N1 1.481(3) . ?
C8 C9 1.545(3) . ?
C9 O5 1.436(3) . ?
C9 C10 1.517(3) . ?
C9 C14 1.532(3) . ?
C10 C11 1.542(4) . ?
C11 C12 1.495(4) . ?
C12 O6 1.214(3) . ?
C12 C13 1.530(3) . ?
C13 O4 1.460(3) . ?
C13 C14 1.549(3) . ?
C14 C15 1.542(3) . ?
C15 C16 1.522(3) . ?
C16 N1 1.468(3) . ?
C17 O1 1.208(3) . ?
C17 O2 1.338(3) . ?
C18 O2 1.457(3) . ?
C18 C19 1.502(4) . ?
C20 O3 1.431(3) . ?
C21 N1 1.460(3) . ?
C22 C27 1.408(3) . ?
C22 C23 1.416(4) . ?
C22 C38 1.489(3) . ?
C23 C24 1.386(4) . ?
C24 O9 1.374(3) . ?
C24 C25 1.385(3) . ?
C25 O10 1.369(3) . ?
C25 C26 1.377(3) . ?
C26 C27 1.388(3) . ?
C26 C35 1.505(3) . ?
C27 C28 1.524(3) . ?
C28 C29 1.554(3) . ?
C29 N2 1.482(3) . ?
C29 C30 1.544(3) . ?
C30 O11 1.433(3) . ?
C30 C31 1.519(3) . ?
C30 C35 1.535(3) . ?
C31 C32 1.538(4) . ?
C32 C33 1.497(4) . ?
C33 O12 1.214(3) . ?
C33 C34 1.529(3) . ?
C34 O10 1.467(3) . ?
C34 C35 1.545(3) . ?
C35 C36 1.546(3) . ?
C36 C37 1.522(3) . ?
C37 N2 1.463(3) . ?
C38 O7 1.215(3) . ?
C38 O8 1.342(3) . ?
C39 O8 1.457(3) . ?
C39 C40 1.488(4) . ?
C41 O9 1.428(3) . ?
C42 N2 1.451(3) . ?

loop_
_cod_related_entry_id
_cod_related_entry_database
_cod_related_entry_code
1 ChemSpider 30658450
